data_4518793
loop_
_publ_author_name
'Donnelly, Liam J.'
'Faber, Teresa'
'Morrison, Carole A.'
'Nichol, Gary S.'
'Thomas, Stephen P.'
'Love, Jason B.'

_publ_section_title
;
 C--H Borylation Catalysis of Heteroaromatics by a Rhenium Boryl
 Polyhydride
;
_journal_issue 12
_journal_name_full 'ACS Catalysis'
_journal_page_first 7394
_journal_page_last 7400
_journal_paper_doi 10.1021/acscatal.1c00869
_journal_volume 11
_journal_year 2021
_chemical_formula_moiety 'C33 H44 B O2 P2 Re, C7 H8'
_chemical_formula_sum 'C40 H52 B O2 P2 Re'
_chemical_formula_weight 823.76
_chemical_name_systematic ReH6(dppp)(Bpin)
_space_group_crystal_system orthorhombic
_space_group_IT_number 61
_space_group_name_Hall '-P 2ac 2ab'
_space_group_name_H-M_alt 'P b c a'
_atom_sites_solution_hydrogens mixed
_atom_sites_solution_primary dual
_audit_creation_date 2020-09-10
_audit_creation_method
;
Olex2 1.3
(compiled 2020.07.31 svn.rc2a77460 for OlexSys, GUI svn.r6145)

_shelx_SHELXL_version_number      2018/3

Dolomanov, O.V., Bourhis, L.J., Gildea, R.J, Howard, J.A.K. & Puschmann, H.
 (2009), J. Appl. Cryst. 42, 339-341.
Sheldrick, G.M. (2015). Acta Cryst. A71, 3-8.
Sheldrick, G.M. (2015). Acta Cryst. C71, 3-8.


_publ_contact_author_address      'University of Edinburgh, Joseph Black Building, David Brewster Road, Edinburgh, EH9 3FJ' 
_publ_contact_author_email        'jason.love@ed.ac.uk, Stephen.Thomas@ed.ac.uk'
_publ_contact_author_name         'Liam J. Donnelly, Teresa Faber, Carole A. Morrison, Stephen P. Thomas* and Jason B. Love*'
_publ_contact_author_fax          ?
_publ_contact_author_phone        ?
_publ_requested_journal           ?
_publ_section_title               'The Synthesis and Structure of a Rhenium Boryl Polyhydride Catalyst for the C-H Borylation of Heteroaromatics'
_publ_section_abstract            'Transition metal complexes bearing metal-boron bonds are of particular relevance to catalytic C-H borylation reactions, with iridium polyboryl and polyhydrido-boryl complexes the current benchmark catalysts for these transformations. Herein, we demonstrate that polyhydride boryl phosphine rhenium complexes are accessible and catalyze the C-H boryla-tion of heteraromatic substrates.  Reaction of [K(DME)(18-c-6)][ReH4(Bpin)(eta2-HBpin)(kappa2-H2Bpin)] 1 with 1,3-bis(diphenylphosphino)propane (dppp) produced [K(DME)(18-c-6)][ReH4(eta2-HBpin)(dppp)] 2 through substitution of two equivalents of HBpin and the subsequent protonation of 2 formed the neutral complex [ReH6(Bpin)(dppp)] 3. Com-bined X-ray crystallographic and DFT studies show that 2 is best described as a sigam-borane complex, whereas 3 is a boryl complex.  Significantly, the boryl complex 2 acted as a catalyst for the C(sp2)-H borylation of a variety of heteroarenes and displayed similar reactivity to the iridium analogues.'
;
_cell_angle_alpha 90
_cell_angle_beta 90
_cell_angle_gamma 90
_cell_formula_units_Z 8
_cell_length_a 11.5282(3)
_cell_length_b 24.9634(8)
_cell_length_c 26.1194(9)
_cell_measurement_reflns_used 18194
_cell_measurement_temperature 120.01(10)
_cell_measurement_theta_max 29.3810
_cell_measurement_theta_min 3.6790
_cell_volume 7516.7(4)
_computing_cell_refinement 'CrysAlisPro 1.171.40.84a (Rigaku OD, 2020)'
_computing_data_collection 'CrysAlisPro 1.171.40.84a (Rigaku OD, 2020)'
_computing_data_reduction 'CrysAlisPro 1.171.40.84a (Rigaku OD, 2020)'
_computing_molecular_graphics 'Olex2 1.3 (Dolomanov et al., 2009)'
_computing_publication_material 'Olex2 1.3 (Dolomanov et al., 2009)'
_computing_structure_refinement 'SHELXL 2018/3 (Sheldrick, 2015)'
_computing_structure_solution 'SHELXT 2018/2 (Sheldrick, 2018)'
_diffrn_ambient_environment N~2~
_diffrn_ambient_temperature 120.01(10)
_diffrn_detector 'CCD plate'
_diffrn_detector_area_resol_mean 5.1574
_diffrn_detector_type Atlas
_diffrn_measured_fraction_theta_full 0.997
_diffrn_measured_fraction_theta_max 0.924
_diffrn_measurement_details
;
List of Runs (angles in degrees, time in seconds):

  # Type    Start    End  Width  t~exp~   \w     \q     \k     \f   Frames
--------------------------------------------------------------------------
  1  \w    -15.00  31.00   1.00   30.00    --   -9.35 -99.00 142.00   46
  2  \w    -15.00  51.00   1.00   30.00    --   10.76 -99.00 142.00   66
  3  \w    -41.00  21.00   1.00   30.00    --   -9.35  77.00-150.00   62
  4  \w    -12.00  83.00   1.00   30.00    --   10.76  38.00  90.00   95
  5  \w    -26.00  25.00   1.00   30.00    --   10.76 -77.00-120.00   51
  6  \w    -21.00   6.00   1.00   30.00    --   10.76 -77.00 -90.00   27
  7  \w    -41.00   7.00   1.00   30.00    --   10.76 -77.00  90.00   48
;
_diffrn_measurement_device 'four-circle diffractometer'
_diffrn_measurement_device_type 'SuperNova, Dual, Cu at home/near, Atlas'
_diffrn_measurement_method '\w scans'
_diffrn_orient_matrix_type 'CrysAlisPro convention (1999,Acta A55,543-557)'
_diffrn_orient_matrix_UB_11 0.0127966000
_diffrn_orient_matrix_UB_12 -0.0259008000
_diffrn_orient_matrix_UB_13 -0.0095921000
_diffrn_orient_matrix_UB_21 0.0228730000
_diffrn_orient_matrix_UB_22 -0.0074149000
_diffrn_orient_matrix_UB_23 0.0242003000
_diffrn_orient_matrix_UB_31 -0.0556876000
_diffrn_orient_matrix_UB_32 -0.0090020000
_diffrn_orient_matrix_UB_33 0.0077289000
_diffrn_radiation_monochromator mirror
_diffrn_radiation_probe x-ray
_diffrn_radiation_type 'Mo K\a'
_diffrn_radiation_wavelength 0.71073
_diffrn_reflns_av_R_equivalents 0.0687
_diffrn_reflns_av_unetI/netI 0.0521
_diffrn_reflns_Laue_measured_fraction_full 0.997
_diffrn_reflns_Laue_measured_fraction_max 0.924
_diffrn_reflns_limit_h_max 14
_diffrn_reflns_limit_h_min -15
_diffrn_reflns_limit_k_max 33
_diffrn_reflns_limit_k_min -33
_diffrn_reflns_limit_l_max 35
_diffrn_reflns_limit_l_min -35
_diffrn_reflns_number 81541
_diffrn_reflns_point_group_measured_fraction_full 0.997
_diffrn_reflns_point_group_measured_fraction_max 0.924
_diffrn_reflns_theta_full 25.242
_diffrn_reflns_theta_max 29.788
_diffrn_reflns_theta_min 3.356
_diffrn_source 'micro-focus sealed X-ray tube'
_diffrn_source_type 'SuperNova (Mo) X-ray Source'
_exptl_absorpt_coefficient_mu 3.351
_exptl_absorpt_correction_T_max 1.00000
_exptl_absorpt_correction_T_min 0.22866
_exptl_absorpt_correction_type multi-scan
_exptl_absorpt_process_details
;
CrysAlisPro 1.171.40.84a (Rigaku Oxford Diffraction, 2020)
Empirical absorption correction using spherical harmonics,
implemented in SCALE3 ABSPACK scaling algorithm.
;
_exptl_crystal_colour colourless
_exptl_crystal_colour_primary colourless
_exptl_crystal_density_diffrn 1.456
_exptl_crystal_description rod
_exptl_crystal_F_000 3344
_exptl_crystal_size_max 0.503
_exptl_crystal_size_mid 0.079
_exptl_crystal_size_min 0.051
_refine_diff_density_max 0.981
_refine_diff_density_min -0.901
_refine_diff_density_rms 0.122
_refine_ls_extinction_method none
_refine_ls_goodness_of_fit_ref 1.095
_refine_ls_hydrogen_treatment mixed
_refine_ls_matrix_type full
_refine_ls_number_parameters 444
_refine_ls_number_reflns 9931
_refine_ls_number_restraints 0
_refine_ls_restrained_S_all 1.095
_refine_ls_R_factor_all 0.0585
_refine_ls_R_factor_gt 0.0381
_refine_ls_shift/su_max 0.001
_refine_ls_shift/su_mean 0.000
_refine_ls_structure_factor_coef Fsqd
_refine_ls_weighting_details 'w=1/[\s^2^(Fo^2^)+(0.0067P)^2^+8.0152P] where P=(Fo^2^+2Fc^2^)/3'
_refine_ls_weighting_scheme calc
_refine_ls_wR_factor_gt 0.0503
_refine_ls_wR_factor_ref 0.0541
_reflns_Friedel_coverage 0.000
_reflns_number_gt 7948
_reflns_number_total 9931
_reflns_threshold_expression 'I > 2\s(I)'
_cod_data_source_file cs1c00869_si_004.cif
_cod_data_source_block jl20005_refinalized
_cod_depositor_comments 'Adding full bibliography for 4518791--4518793.cif.'
_cod_database_code 4518793
_chemical_oxdiff_formula 'C40 H47 B1 O2 P2 Re1'
_chemical_oxdiff_usercomment '@ 120 K LD668'
_shelx_space_group_comment
;
The symmetry employed for this shelxl refinement is uniquely defined
by the following loop, which should always be used as a source of
symmetry information in preference to the above space-group names.
They are only intended as comments.
;
_reflns_odcompleteness_completeness 99.63
_reflns_odcompleteness_iscentric 1
_reflns_odcompleteness_theta 26.32
_olex2_refinement_description
;

The hydrides were placed in placed in positions based on the difference synthesis and refined with free uiso.

;
_olex2_submission_special_instructions 'No special instructions were received'
_oxdiff_exptl_absorpt_empirical_details
;
Empirical correction (ABSPACK) includes:
- Absorption correction using spherical harmonics
- Frame scaling
;
_oxdiff_exptl_absorpt_empirical_full_max 5.031
_oxdiff_exptl_absorpt_empirical_full_min 0.625

loop_
_space_group_symop_operation_xyz
'x, y, z'
'-x+1/2, -y, z+1/2'
'-x, y+1/2, -z+1/2'
'x+1/2, -y+1/2, -z'
'-x, -y, -z'
'x-1/2, y, -z-1/2'
'x, -y-1/2, z-1/2'
'-x-1/2, y-1/2, z'

loop_
_atom_site_label
_atom_site_type_symbol
_atom_site_fract_x
_atom_site_fract_y
_atom_site_fract_z
_atom_site_U_iso_or_equiv
_atom_site_adp_type
_atom_site_occupancy
_atom_site_site_symmetry_order
_atom_site_calc_flag
_atom_site_refinement_flags_posn
_atom_site_refinement_flags_adp
_atom_site_refinement_flags_occupancy
_atom_site_disorder_assembly
_atom_site_disorder_group
Re1 Re 0.34581(2) 0.67820(2) 0.43915(2) 0.01251(4) Uani 1 1 d . . . . .
H H 0.254(3) 0.6667(13) 0.4784(12) 0.030(9) Uiso 1 1 d . . . . .
HA H 0.344(3) 0.6160(16) 0.4437(15) 0.057(12) Uiso 1 1 d . . . . .
HB H 0.441(3) 0.6523(14) 0.4116(14) 0.043(11) Uiso 1 1 d . . . . .
HC H 0.259(3) 0.7233(13) 0.4265(12) 0.027(9) Uiso 1 1 d . . . . .
HD H 0.290(3) 0.6666(14) 0.3924(13) 0.039(10) Uiso 1 1 d . . . . .
HE H 0.349(3) 0.7266(15) 0.4768(14) 0.051(12) Uiso 1 1 d . . . . .
P1 P 0.48286(6) 0.66078(3) 0.50656(3) 0.01430(17) Uani 1 1 d . . . . .
P2 P 0.46532(6) 0.74102(3) 0.39299(3) 0.01369(16) Uani 1 1 d . . . . .
O1 O 0.14828(17) 0.58894(8) 0.43173(8) 0.0183(5) Uani 1 1 d . . . . .
O2 O 0.07339(16) 0.67227(8) 0.41740(8) 0.0182(5) Uani 1 1 d . . . . .
C1 C 0.5645(2) 0.59737(12) 0.50546(12) 0.0148(6) Uani 1 1 d . . . . .
C2 C 0.5722(3) 0.56562(13) 0.46221(13) 0.0200(7) Uani 1 1 d . . . . .
H2 H 0.531312 0.575235 0.432927 0.024 Uiso 1 1 calc R U . . .
C3 C 0.6399(3) 0.51962(13) 0.46176(13) 0.0237(8) Uani 1 1 d . . . . .
H3 H 0.643785 0.498718 0.432337 0.028 Uiso 1 1 calc R U . . .
C4 C 0.7019(3) 0.50470(12) 0.50507(13) 0.0212(7) Uani 1 1 d . . . . .
H4 H 0.747148 0.473868 0.504960 0.025 Uiso 1 1 calc R U . . .
C5 C 0.6952(3) 0.53634(14) 0.54824(13) 0.0237(8) Uani 1 1 d . . . . .
H5 H 0.736179 0.526622 0.577455 0.028 Uiso 1 1 calc R U . . .
C6 C 0.6280(3) 0.58250(13) 0.54870(13) 0.0222(8) Uani 1 1 d . . . . .
H6 H 0.625357 0.603642 0.577991 0.027 Uiso 1 1 calc R U . . .
C7 C 0.4221(3) 0.65990(12) 0.57145(12) 0.0185(7) Uani 1 1 d . . . . .
C8 C 0.3362(3) 0.62225(13) 0.58203(13) 0.0245(8) Uani 1 1 d . . . . .
H8 H 0.309491 0.599900 0.556097 0.029 Uiso 1 1 calc R U . . .
C9 C 0.2903(3) 0.61780(15) 0.63085(15) 0.0327(9) Uani 1 1 d . . . . .
H9 H 0.232871 0.592570 0.637452 0.039 Uiso 1 1 calc R U . . .
C10 C 0.3293(3) 0.65063(16) 0.66976(14) 0.0356(10) Uani 1 1 d . . . . .
H10 H 0.299751 0.646973 0.702706 0.043 Uiso 1 1 calc R U . . .
C11 C 0.4124(3) 0.68888(16) 0.65941(14) 0.0344(9) Uani 1 1 d . . . . .
H11 H 0.437323 0.711751 0.685274 0.041 Uiso 1 1 calc R U . . .
C12 C 0.4592(3) 0.69346(14) 0.61035(13) 0.0270(8) Uani 1 1 d . . . . .
H12 H 0.515660 0.719175 0.603739 0.032 Uiso 1 1 calc R U . . .
C13 C 0.6027(2) 0.70869(12) 0.51069(12) 0.0171(7) Uani 1 1 d . . . . .
H13A H 0.574417 0.741956 0.525289 0.020 Uiso 1 1 calc R U . . .
H13B H 0.661865 0.694559 0.533362 0.020 Uiso 1 1 calc R U . . .
C14 C 0.6564(2) 0.72003(12) 0.45820(12) 0.0173(7) Uani 1 1 d . . . . .
H14A H 0.736670 0.730553 0.462836 0.021 Uiso 1 1 calc R U . . .
H14B H 0.655529 0.687334 0.438137 0.021 Uiso 1 1 calc R U . . .
C15 C 0.5934(2) 0.76377(12) 0.42856(12) 0.0167(7) Uani 1 1 d . . . . .
H15A H 0.647483 0.779847 0.404609 0.020 Uiso 1 1 calc R U . . .
H15B H 0.569650 0.791438 0.452434 0.020 Uiso 1 1 calc R U . . .
C16 C 0.3993(3) 0.80462(12) 0.37239(12) 0.0163(7) Uani 1 1 d . . . . .
C17 C 0.4589(3) 0.85311(13) 0.37472(13) 0.0221(7) Uani 1 1 d . . . . .
H17 H 0.531469 0.854582 0.390182 0.026 Uiso 1 1 calc R U . . .
C18 C 0.4106(3) 0.89919(13) 0.35411(14) 0.0284(8) Uani 1 1 d . . . . .
H18 H 0.451174 0.931331 0.355979 0.034 Uiso 1 1 calc R U . . .
C19 C 0.3034(3) 0.89800(13) 0.33090(13) 0.0261(8) Uani 1 1 d . . . . .
H19 H 0.272183 0.928975 0.316696 0.031 Uiso 1 1 calc R U . . .
C20 C 0.2425(3) 0.85032(14) 0.32891(14) 0.0289(8) Uani 1 1 d . . . . .
H20 H 0.169767 0.849324 0.313516 0.035 Uiso 1 1 calc R U . . .
C21 C 0.2894(3) 0.80375(13) 0.34982(13) 0.0228(8) Uani 1 1 d . . . . .
H21 H 0.247434 0.771965 0.348748 0.027 Uiso 1 1 calc R U . . .
C22 C 0.5271(3) 0.71931(12) 0.33127(12) 0.0174(7) Uani 1 1 d . . . . .
C23 C 0.6103(3) 0.74999(17) 0.30712(15) 0.0433(11) Uani 1 1 d . . . . .
H23 H 0.635069 0.781712 0.322253 0.052 Uiso 1 1 calc R U . . .
C24 C 0.6574(4) 0.73434(18) 0.26082(16) 0.0520(12) Uani 1 1 d . . . . .
H24 H 0.715732 0.754816 0.245926 0.062 Uiso 1 1 calc R U . . .
C25 C 0.6193(3) 0.68932(15) 0.23681(15) 0.0402(10) Uani 1 1 d . . . . .
H25 H 0.649211 0.679571 0.205076 0.048 Uiso 1 1 calc R U . . .
C26 C 0.5362(4) 0.65849(17) 0.26013(15) 0.0498(12) Uani 1 1 d . . . . .
H26 H 0.509647 0.627518 0.244186 0.060 Uiso 1 1 calc R U . . .
C27 C 0.4917(3) 0.67321(15) 0.30716(14) 0.0357(9) Uani 1 1 d . . . . .
H27 H 0.436612 0.651475 0.322830 0.043 Uiso 1 1 calc R U . . .
C28 C 0.0490(3) 0.56795(13) 0.35417(12) 0.0212(7) Uani 1 1 d . . . . .
H28A H 0.083996 0.597991 0.337213 0.032 Uiso 1 1 calc R U . . .
H28B H -0.025181 0.560598 0.338988 0.032 Uiso 1 1 calc R U . . .
H28C H 0.098155 0.537140 0.350666 0.032 Uiso 1 1 calc R U . . .
C29 C 0.0331(2) 0.58074(12) 0.41024(12) 0.0159(7) Uani 1 1 d . . . . .
C30 C -0.0236(3) 0.53369(13) 0.43756(14) 0.0243(7) Uani 1 1 d . . . . .
H30A H 0.019659 0.501623 0.430765 0.036 Uiso 1 1 calc R U . . .
H30B H -0.101669 0.529423 0.425398 0.036 Uiso 1 1 calc R U . . .
H30C H -0.024689 0.540364 0.473757 0.036 Uiso 1 1 calc R U . . .
C31 C -0.1142(3) 0.65313(14) 0.38091(13) 0.0232(8) Uani 1 1 d . . . . .
H31A H -0.177719 0.628270 0.380790 0.035 Uiso 1 1 calc R U . . .
H31B H -0.078581 0.653729 0.347689 0.035 Uiso 1 1 calc R U . . .
H31C H -0.142359 0.688273 0.389161 0.035 Uiso 1 1 calc R U . . .
C32 C -0.0257(2) 0.63597(12) 0.42048(12) 0.0177(7) Uani 1 1 d . . . . .
C33 C -0.0758(3) 0.64062(14) 0.47418(13) 0.0233(8) Uani 1 1 d . . . . .
H33A H -0.019808 0.628097 0.498624 0.035 Uiso 1 1 calc R U . . .
H33B H -0.144874 0.619315 0.476604 0.035 Uiso 1 1 calc R U . . .
H33C H -0.094223 0.677396 0.481202 0.035 Uiso 1 1 calc R U . . .
B1 B 0.1731(3) 0.64337(14) 0.42903(14) 0.0161(8) Uani 1 1 d . . . . .
C34 C 0.2419(4) 0.5429(2) 0.2095(2) 0.081(2) Uani 1 1 d . . . . .
H34A H 0.261160 0.529443 0.176137 0.122 Uiso 1 1 calc R U . . .
H34B H 0.249598 0.581227 0.209706 0.122 Uiso 1 1 calc R U . . .
H34C H 0.163423 0.533372 0.217699 0.122 Uiso 1 1 calc R U . . .
C35 C 0.3225(3) 0.51911(16) 0.24847(16) 0.0357(10) Uani 1 1 d . . . . .
C36 C 0.3878(3) 0.47433(16) 0.23866(15) 0.0363(10) Uani 1 1 d . . . . .
H36 H 0.383375 0.458585 0.206455 0.044 Uiso 1 1 calc R U . . .
C37 C 0.4590(3) 0.45211(16) 0.27465(18) 0.0428(11) Uani 1 1 d . . . . .
H37 H 0.502246 0.421733 0.266859 0.051 Uiso 1 1 calc R U . . .
C38 C 0.4664(4) 0.4748(2) 0.32227(18) 0.0536(13) Uani 1 1 d . . . . .
H38 H 0.513202 0.459492 0.347323 0.064 Uiso 1 1 calc R U . . .
C39 C 0.4043(4) 0.5203(2) 0.33261(18) 0.0564(14) Uani 1 1 d . . . . .
H39 H 0.409979 0.536301 0.364646 0.068 Uiso 1 1 calc R U . . .
C40 C 0.3340(3) 0.54218(16) 0.29608(19) 0.0441(11) Uani 1 1 d . . . . .
H40 H 0.293077 0.573317 0.303530 0.053 Uiso 1 1 calc R U . . .

loop_
_atom_site_aniso_label
_atom_site_aniso_U_11
_atom_site_aniso_U_22
_atom_site_aniso_U_33
_atom_site_aniso_U_23
_atom_site_aniso_U_13
_atom_site_aniso_U_12
Re1 0.01072(6) 0.01119(6) 0.01562(7) -0.00043(5) -0.00024(5) 0.00049(4)
P1 0.0143(4) 0.0131(4) 0.0155(4) -0.0017(3) -0.0007(3) 0.0013(3)
P2 0.0131(4) 0.0130(4) 0.0150(4) -0.0017(3) 0.0005(3) -0.0004(3)
O1 0.0152(10) 0.0153(11) 0.0245(13) 0.0021(9) -0.0058(10) -0.0010(8)
O2 0.0113(10) 0.0136(11) 0.0299(13) 0.0003(10) -0.0029(9) -0.0009(8)
C1 0.0116(14) 0.0155(16) 0.0174(18) 0.0017(13) 0.0008(13) -0.0008(11)
C2 0.0181(16) 0.0218(18) 0.0201(19) -0.0012(14) -0.0052(14) 0.0059(13)
C3 0.0298(19) 0.0161(17) 0.025(2) -0.0039(14) -0.0022(15) 0.0057(14)
C4 0.0192(16) 0.0147(17) 0.030(2) 0.0058(15) 0.0024(15) 0.0046(12)
C5 0.0216(17) 0.028(2) 0.021(2) 0.0062(15) -0.0040(14) 0.0054(14)
C6 0.0205(17) 0.0270(19) 0.0192(19) -0.0002(14) -0.0008(14) 0.0078(13)
C7 0.0189(16) 0.0193(17) 0.0173(19) 0.0032(13) 0.0012(13) 0.0084(12)
C8 0.0250(17) 0.0224(18) 0.026(2) 0.0031(14) 0.0036(16) 0.0053(14)
C9 0.032(2) 0.028(2) 0.038(2) 0.0139(18) 0.0150(18) 0.0104(16)
C10 0.044(2) 0.047(3) 0.016(2) 0.0059(17) 0.0098(18) 0.0243(19)
C11 0.040(2) 0.045(3) 0.018(2) -0.0094(17) -0.0004(17) 0.0151(18)
C12 0.0276(18) 0.032(2) 0.022(2) -0.0036(15) -0.0005(16) 0.0054(15)
C13 0.0153(15) 0.0150(16) 0.0208(18) -0.0043(13) -0.0057(14) 0.0003(12)
C14 0.0103(14) 0.0177(16) 0.0237(18) -0.0058(13) -0.0011(13) -0.0012(12)
C15 0.0155(15) 0.0176(16) 0.0171(18) -0.0035(13) 0.0003(13) -0.0034(12)
C16 0.0205(16) 0.0117(16) 0.0168(18) 0.0016(12) 0.0015(14) 0.0017(12)
C17 0.0226(17) 0.0182(18) 0.025(2) -0.0003(14) 0.0031(15) -0.0005(13)
C18 0.036(2) 0.0140(18) 0.035(2) 0.0020(15) 0.0044(17) -0.0004(14)
C19 0.0338(19) 0.0165(18) 0.028(2) 0.0068(15) 0.0079(16) 0.0090(14)
C20 0.0250(18) 0.032(2) 0.029(2) 0.0088(17) -0.0016(16) 0.0052(15)
C21 0.0222(17) 0.0200(18) 0.026(2) 0.0044(14) 0.0014(15) -0.0010(13)
C22 0.0225(16) 0.0154(16) 0.0143(17) -0.0015(13) 0.0012(14) -0.0005(12)
C23 0.057(3) 0.046(3) 0.027(2) -0.0164(19) 0.019(2) -0.028(2)
C24 0.062(3) 0.058(3) 0.036(3) -0.015(2) 0.028(2) -0.033(2)
C25 0.059(3) 0.039(2) 0.023(2) -0.0120(17) 0.0221(19) -0.0151(19)
C26 0.075(3) 0.046(3) 0.029(2) -0.0215(19) 0.020(2) -0.030(2)
C27 0.043(2) 0.032(2) 0.032(2) -0.0113(18) 0.0145(18) -0.0196(17)
C28 0.0194(17) 0.0195(18) 0.025(2) -0.0002(14) 0.0027(14) 0.0002(13)
C29 0.0107(14) 0.0173(17) 0.0197(18) 0.0020(13) -0.0006(13) -0.0007(12)
C30 0.0252(17) 0.0217(18) 0.026(2) 0.0054(15) -0.0007(16) -0.0040(13)
C31 0.0160(16) 0.0260(19) 0.028(2) -0.0022(15) -0.0007(14) 0.0014(13)
C32 0.0111(15) 0.0195(17) 0.0225(19) -0.0002(13) -0.0018(13) -0.0038(12)
C33 0.0203(17) 0.0269(19) 0.023(2) -0.0051(15) -0.0019(14) 0.0008(13)
B1 0.0153(17) 0.0181(18) 0.015(2) -0.0009(14) 0.0017(14) 0.0006(13)
C34 0.035(3) 0.103(5) 0.105(5) 0.065(4) -0.007(3) -0.017(3)
C35 0.0211(19) 0.040(2) 0.046(3) 0.017(2) 0.0003(18) -0.0095(16)
C36 0.041(2) 0.043(3) 0.025(2) -0.0031(18) 0.0099(18) -0.0123(18)
C37 0.035(2) 0.032(2) 0.062(3) 0.008(2) 0.014(2) 0.0041(17)
C38 0.036(2) 0.078(4) 0.046(3) 0.021(3) -0.007(2) -0.018(2)
C39 0.057(3) 0.072(4) 0.040(3) -0.023(3) 0.012(2) -0.039(3)
C40 0.036(2) 0.027(2) 0.070(3) -0.009(2) 0.021(2) -0.0111(18)

loop_
_atom_type_symbol
_atom_type_description
_atom_type_scat_dispersion_real
_atom_type_scat_dispersion_imag
_atom_type_scat_source
C C 0.0033 0.0016 'International Tables Vol C Tables 4.2.6.8 and 6.1.1.4'
H H 0.0000 0.0000 'International Tables Vol C Tables 4.2.6.8 and 6.1.1.4'
B B 0.0013 0.0007 'International Tables Vol C Tables 4.2.6.8 and 6.1.1.4'
O O 0.0106 0.0060 'International Tables Vol C Tables 4.2.6.8 and 6.1.1.4'
P P 0.1023 0.0942 'International Tables Vol C Tables 4.2.6.8 and 6.1.1.4'
Re Re -1.0185 7.2310 'International Tables Vol C Tables 4.2.6.8 and 6.1.1.4'

loop_
_exptl_crystal_face_index_h
_exptl_crystal_face_index_k
_exptl_crystal_face_index_l
_exptl_crystal_face_perp_dist
0 0 -1 0.0254
0 0 1 0.0254
-1 0 0 0.2588
1 0 0 0.2441
0 -1 0 0.0384
0 1 0 0.0223
0 1 -1 0.0198
0 -1 1 0.0308

loop_
_geom_angle_atom_site_label_1
_geom_angle_atom_site_label_2
_geom_angle_atom_site_label_3
_geom_angle
_geom_angle_site_symmetry_1
_geom_angle_site_symmetry_3
_geom_angle_publ_flag
H Re1 HA 75.5(18) . . ?
H Re1 HB 141.3(19) . . ?
H Re1 HC 80.0(16) . . ?
H Re1 HD 103.2(18) . . ?
H Re1 HE 74.5(17) . . ?
HA Re1 HB 66.7(18) . . ?
HA Re1 HC 137.4(18) . . ?
HA Re1 HD 81.8(19) . . ?
HA Re1 HE 136(2) . . ?
HB Re1 HC 134.7(18) . . ?
HB Re1 HD 79.9(19) . . ?
HB Re1 HE 129.7(19) . . ?
HC Re1 HD 70.5(17) . . ?
HC Re1 HE 65.4(17) . . ?
HD Re1 HE 135.6(19) . . ?
P1 Re1 H 86.0(12) . . ?
P1 Re1 HA 76.8(14) . . ?
P1 Re1 HB 77.9(14) . . ?
P1 Re1 HC 135.7(12) . . ?
P1 Re1 HD 153.7(14) . . ?
P1 Re1 HE 70.4(13) . . ?
P1 Re1 P2 96.21(3) . . ?
P2 Re1 H 150.3(12) . . ?
P2 Re1 HA 133.9(14) . . ?
P2 Re1 HB 67.3(14) . . ?
P2 Re1 HC 77.8(11) . . ?
P2 Re1 HD 87.8(14) . . ?
P2 Re1 HE 78.4(13) . . ?
B1 Re1 H 50.5(12) . . ?
B1 Re1 HA 66.6(14) . . ?
B1 Re1 HB 116.4(14) . . ?
B1 Re1 HC 70.9(11) . . ?
B1 Re1 HD 53.0(13) . . ?
B1 Re1 HE 113.8(13) . . ?
B1 Re1 P1 127.89(10) . . ?
B1 Re1 P2 135.89(10) . . ?
C1 P1 Re1 118.66(10) . . ?
C7 P1 Re1 115.33(10) . . ?
C7 P1 C1 101.49(14) . . ?
C13 P1 Re1 114.88(10) . . ?
C13 P1 C1 100.19(13) . . ?
C13 P1 C7 103.98(15) . . ?
C15 P2 Re1 114.08(10) . . ?
C15 P2 C16 102.35(14) . . ?
C15 P2 C22 102.89(14) . . ?
C16 P2 Re1 118.08(10) . . ?
C16 P2 C22 99.07(14) . . ?
C22 P2 Re1 117.83(10) . . ?
B1 O1 C29 107.8(2) . . ?
B1 O2 C32 108.2(2) . . ?
C2 C1 P1 122.6(2) . . ?
C2 C1 C6 118.3(3) . . ?
C6 C1 P1 119.0(2) . . ?
C1 C2 H2 119.4 . . ?
C1 C2 C3 121.1(3) . . ?
C3 C2 H2 119.4 . . ?
C2 C3 H3 119.9 . . ?
C2 C3 C4 120.3(3) . . ?
C4 C3 H3 119.9 . . ?
C3 C4 H4 120.5 . . ?
C5 C4 C3 118.9(3) . . ?
C5 C4 H4 120.5 . . ?
C4 C5 H5 119.5 . . ?
C4 C5 C6 120.9(3) . . ?
C6 C5 H5 119.5 . . ?
C1 C6 H6 119.8 . . ?
C5 C6 C1 120.4(3) . . ?
C5 C6 H6 119.8 . . ?
C8 C7 P1 117.6(2) . . ?
C12 C7 P1 123.6(3) . . ?
C12 C7 C8 118.8(3) . . ?
C7 C8 H8 119.7 . . ?
C9 C8 C7 120.6(3) . . ?
C9 C8 H8 119.7 . . ?
C8 C9 H9 119.8 . . ?
C10 C9 C8 120.4(4) . . ?
C10 C9 H9 119.8 . . ?
C9 C10 H10 120.2 . . ?
C11 C10 C9 119.5(3) . . ?
C11 C10 H10 120.2 . . ?
C10 C11 H11 119.8 . . ?
C10 C11 C12 120.4(3) . . ?
C12 C11 H11 119.8 . . ?
C7 C12 C11 120.3(3) . . ?
C7 C12 H12 119.8 . . ?
C11 C12 H12 119.8 . . ?
P1 C13 H13A 109.2 . . ?
P1 C13 H13B 109.2 . . ?
H13A C13 H13B 107.9 . . ?
C14 C13 P1 111.9(2) . . ?
C14 C13 H13A 109.2 . . ?
C14 C13 H13B 109.2 . . ?
C13 C14 H14A 108.9 . . ?
C13 C14 H14B 108.9 . . ?
H14A C14 H14B 107.7 . . ?
C15 C14 C13 113.3(2) . . ?
C15 C14 H14A 108.9 . . ?
C15 C14 H14B 108.9 . . ?
P2 C15 H15A 108.6 . . ?
P2 C15 H15B 108.6 . . ?
C14 C15 P2 114.8(2) . . ?
C14 C15 H15A 108.6 . . ?
C14 C15 H15B 108.6 . . ?
H15A C15 H15B 107.6 . . ?
C17 C16 P2 122.2(2) . . ?
C17 C16 C21 118.6(3) . . ?
C21 C16 P2 119.0(2) . . ?
C16 C17 H17 119.8 . . ?
C18 C17 C16 120.4(3) . . ?
C18 C17 H17 119.8 . . ?
C17 C18 H18 119.6 . . ?
C19 C18 C17 120.9(3) . . ?
C19 C18 H18 119.6 . . ?
C18 C19 H19 120.3 . . ?
C18 C19 C20 119.4(3) . . ?
C20 C19 H19 120.3 . . ?
C19 C20 H20 119.8 . . ?
C19 C20 C21 120.4(3) . . ?
C21 C20 H20 119.8 . . ?
C16 C21 H21 119.9 . . ?
C20 C21 C16 120.3(3) . . ?
C20 C21 H21 119.9 . . ?
C23 C22 P2 120.3(3) . . ?
C27 C22 P2 122.2(2) . . ?
C27 C22 C23 117.5(3) . . ?
C22 C23 H23 119.5 . . ?
C22 C23 C24 121.1(4) . . ?
C24 C23 H23 119.5 . . ?
C23 C24 H24 119.7 . . ?
C25 C24 C23 120.7(4) . . ?
C25 C24 H24 119.7 . . ?
C24 C25 H25 120.5 . . ?
C24 C25 C26 119.0(4) . . ?
C26 C25 H25 120.5 . . ?
C25 C26 H26 119.8 . . ?
C25 C26 C27 120.4(4) . . ?
C27 C26 H26 119.8 . . ?
C22 C27 C26 121.3(3) . . ?
C22 C27 H27 119.3 . . ?
C26 C27 H27 119.3 . . ?
H28A C28 H28B 109.5 . . ?
H28A C28 H28C 109.5 . . ?
H28B C28 H28C 109.5 . . ?
C29 C28 H28A 109.5 . . ?
C29 C28 H28B 109.5 . . ?
C29 C28 H28C 109.5 . . ?
O1 C29 C28 107.1(2) . . ?
O1 C29 C30 108.6(2) . . ?
O1 C29 C32 101.9(2) . . ?
C28 C29 C30 110.1(3) . . ?
C28 C29 C32 113.9(3) . . ?
C30 C29 C32 114.5(2) . . ?
C29 C30 H30A 109.5 . . ?
C29 C30 H30B 109.5 . . ?
C29 C30 H30C 109.5 . . ?
H30A C30 H30B 109.5 . . ?
H30A C30 H30C 109.5 . . ?
H30B C30 H30C 109.5 . . ?
H31A C31 H31B 109.5 . . ?
H31A C31 H31C 109.5 . . ?
H31B C31 H31C 109.5 . . ?
C32 C31 H31A 109.5 . . ?
C32 C31 H31B 109.5 . . ?
C32 C31 H31C 109.5 . . ?
O2 C32 C29 101.5(2) . . ?
O2 C32 C31 108.3(2) . . ?
O2 C32 C33 107.5(2) . . ?
C31 C32 C29 115.2(3) . . ?
C31 C32 C33 110.6(3) . . ?
C33 C32 C29 113.0(3) . . ?
C32 C33 H33A 109.5 . . ?
C32 C33 H33B 109.5 . . ?
C32 C33 H33C 109.5 . . ?
H33A C33 H33B 109.5 . . ?
H33A C33 H33C 109.5 . . ?
H33B C33 H33C 109.5 . . ?
O1 B1 Re1 124.7(2) . . ?
O1 B1 O2 110.3(3) . . ?
O2 B1 Re1 124.9(2) . . ?
H34A C34 H34B 109.5 . . ?
H34A C34 H34C 109.5 . . ?
H34B C34 H34C 109.5 . . ?
C35 C34 H34A 109.5 . . ?
C35 C34 H34B 109.5 . . ?
C35 C34 H34C 109.5 . . ?
C36 C35 C34 122.4(4) . . ?
C36 C35 C40 117.2(4) . . ?
C40 C35 C34 120.4(4) . . ?
C35 C36 H36 118.9 . . ?
C37 C36 C35 122.2(4) . . ?
C37 C36 H36 118.9 . . ?
C36 C37 H37 120.2 . . ?
C36 C37 C38 119.6(4) . . ?
C38 C37 H37 120.2 . . ?
C37 C38 H38 120.3 . . ?
C39 C38 C37 119.3(4) . . ?
C39 C38 H38 120.3 . . ?
C38 C39 H39 119.8 . . ?
C40 C39 C38 120.3(4) . . ?
C40 C39 H39 119.8 . . ?
C35 C40 H40 119.3 . . ?
C39 C40 C35 121.4(4) . . ?
C39 C40 H40 119.3 . . ?

loop_
_geom_bond_atom_site_label_1
_geom_bond_atom_site_label_2
_geom_bond_distance
_geom_bond_site_symmetry_2
_geom_bond_publ_flag
Re1 H 1.50(3) . ?
Re1 HA 1.56(4) . ?
Re1 HB 1.46(3) . ?
Re1 HC 1.54(3) . ?
Re1 HD 1.41(3) . ?
Re1 HE 1.56(4) . ?
Re1 P1 2.4054(8) . ?
Re1 P2 2.4107(8) . ?
Re1 B1 2.188(3) . ?
P1 C1 1.842(3) . ?
P1 C7 1.834(3) . ?
P1 C13 1.830(3) . ?
P2 C15 1.835(3) . ?
P2 C16 1.841(3) . ?
P2 C22 1.844(3) . ?
O1 C29 1.456(3) . ?
O1 B1 1.390(4) . ?
O2 C32 1.460(3) . ?
O2 B1 1.391(4) . ?
C1 C2 1.383(4) . ?
C1 C6 1.396(4) . ?
C2 H2 0.9300 . ?
C2 C3 1.389(4) . ?
C3 H3 0.9300 . ?
C3 C4 1.389(5) . ?
C4 H4 0.9300 . ?
C4 C5 1.379(5) . ?
C5 H5 0.9300 . ?
C5 C6 1.388(4) . ?
C6 H6 0.9300 . ?
C7 C8 1.393(4) . ?
C7 C12 1.385(5) . ?
C8 H8 0.9300 . ?
C8 C9 1.385(5) . ?
C9 H9 0.9300 . ?
C9 C10 1.381(5) . ?
C10 H10 0.9300 . ?
C10 C11 1.379(5) . ?
C11 H11 0.9300 . ?
C11 C12 1.395(5) . ?
C12 H12 0.9300 . ?
C13 H13A 0.9700 . ?
C13 H13B 0.9700 . ?
C13 C14 1.531(4) . ?
C14 H14A 0.9700 . ?
C14 H14B 0.9700 . ?
C14 C15 1.522(4) . ?
C15 H15A 0.9700 . ?
C15 H15B 0.9700 . ?
C16 C17 1.393(4) . ?
C16 C21 1.397(4) . ?
C17 H17 0.9300 . ?
C17 C18 1.387(4) . ?
C18 H18 0.9300 . ?
C18 C19 1.377(5) . ?
C19 H19 0.9300 . ?
C19 C20 1.383(5) . ?
C20 H20 0.9300 . ?
C20 C21 1.394(4) . ?
C21 H21 0.9300 . ?
C22 C23 1.380(5) . ?
C22 C27 1.374(4) . ?
C23 H23 0.9300 . ?
C23 C24 1.382(5) . ?
C24 H24 0.9300 . ?
C24 C25 1.360(5) . ?
C25 H25 0.9300 . ?
C25 C26 1.372(5) . ?
C26 H26 0.9300 . ?
C26 C27 1.381(5) . ?
C27 H27 0.9300 . ?
C28 H28A 0.9600 . ?
C28 H28B 0.9600 . ?
C28 H28C 0.9600 . ?
C28 C29 1.510(4) . ?
C29 C30 1.522(4) . ?
C29 C32 1.559(4) . ?
C30 H30A 0.9600 . ?
C30 H30B 0.9600 . ?
C30 H30C 0.9600 . ?
C31 H31A 0.9600 . ?
C31 H31B 0.9600 . ?
C31 H31C 0.9600 . ?
C31 C32 1.514(4) . ?
C32 C33 1.521(4) . ?
C33 H33A 0.9600 . ?
C33 H33B 0.9600 . ?
C33 H33C 0.9600 . ?
C34 H34A 0.9600 . ?
C34 H34B 0.9600 . ?
C34 H34C 0.9600 . ?
C34 C35 1.501(6) . ?
C35 C36 1.371(5) . ?
C35 C40 1.377(6) . ?
C36 H36 0.9300 . ?
C36 C37 1.366(5) . ?
C37 H37 0.9300 . ?
C37 C38 1.369(6) . ?
C38 H38 0.9300 . ?
C38 C39 1.369(6) . ?
C39 H39 0.9300 . ?
C39 C40 1.366(6) . ?
C40 H40 0.9300 . ?

loop_
_geom_torsion_atom_site_label_1
_geom_torsion_atom_site_label_2
_geom_torsion_atom_site_label_3
_geom_torsion_atom_site_label_4
_geom_torsion
_geom_torsion_site_symmetry_1
_geom_torsion_site_symmetry_2
_geom_torsion_site_symmetry_3
_geom_torsion_site_symmetry_4
_geom_torsion_publ_flag
Re1 P1 C1 C2 16.2(3) . . . . ?
Re1 P1 C1 C6 -168.5(2) . . . . ?
Re1 P1 C7 C8 60.2(3) . . . . ?
Re1 P1 C7 C12 -121.6(2) . . . . ?
Re1 P1 C13 C14 -46.4(2) . . . . ?
Re1 P2 C15 C14 41.6(2) . . . . ?
Re1 P2 C16 C17 140.3(2) . . . . ?
Re1 P2 C16 C21 -45.0(3) . . . . ?
Re1 P2 C22 C23 -169.7(3) . . . . ?
Re1 P2 C22 C27 11.4(3) . . . . ?
P1 C1 C2 C3 176.2(2) . . . . ?
P1 C1 C6 C5 -176.8(2) . . . . ?
P1 C7 C8 C9 177.1(2) . . . . ?
P1 C7 C12 C11 -177.2(3) . . . . ?
P1 C13 C14 C15 85.4(3) . . . . ?
P2 C16 C17 C18 173.5(3) . . . . ?
P2 C16 C21 C20 -173.1(3) . . . . ?
P2 C22 C23 C24 -179.9(3) . . . . ?
P2 C22 C27 C26 177.9(3) . . . . ?
O1 C29 C32 O2 31.2(3) . . . . ?
O1 C29 C32 C31 147.9(3) . . . . ?
O1 C29 C32 C33 -83.6(3) . . . . ?
C1 P1 C7 C8 -69.4(3) . . . . ?
C1 P1 C7 C12 108.8(3) . . . . ?
C1 P1 C13 C14 82.0(2) . . . . ?
C1 C2 C3 C4 -0.2(5) . . . . ?
C2 C1 C6 C5 -1.3(5) . . . . ?
C2 C3 C4 C5 -0.2(5) . . . . ?
C3 C4 C5 C6 -0.2(5) . . . . ?
C4 C5 C6 C1 0.9(5) . . . . ?
C6 C1 C2 C3 0.9(5) . . . . ?
C7 P1 C1 C2 143.6(3) . . . . ?
C7 P1 C1 C6 -41.0(3) . . . . ?
C7 P1 C13 C14 -173.4(2) . . . . ?
C7 C8 C9 C10 -0.1(5) . . . . ?
C8 C7 C12 C11 1.0(5) . . . . ?
C8 C9 C10 C11 1.6(5) . . . . ?
C9 C10 C11 C12 -1.8(5) . . . . ?
C10 C11 C12 C7 0.5(5) . . . . ?
C12 C7 C8 C9 -1.2(5) . . . . ?
C13 P1 C1 C2 -109.7(3) . . . . ?
C13 P1 C1 C6 65.6(3) . . . . ?
C13 P1 C7 C8 -173.1(2) . . . . ?
C13 P1 C7 C12 5.1(3) . . . . ?
C13 C14 C15 P2 -83.5(3) . . . . ?
C15 P2 C16 C17 14.1(3) . . . . ?
C15 P2 C16 C21 -171.2(3) . . . . ?
C15 P2 C22 C23 -43.3(3) . . . . ?
C15 P2 C22 C27 137.8(3) . . . . ?
C16 P2 C15 C14 170.4(2) . . . . ?
C16 P2 C22 C23 61.7(3) . . . . ?
C16 P2 C22 C27 -117.2(3) . . . . ?
C16 C17 C18 C19 -0.2(5) . . . . ?
C17 C16 C21 C20 1.7(5) . . . . ?
C17 C18 C19 C20 1.0(5) . . . . ?
C18 C19 C20 C21 -0.5(5) . . . . ?
C19 C20 C21 C16 -0.9(5) . . . . ?
C21 C16 C17 C18 -1.2(5) . . . . ?
C22 P2 C15 C14 -87.2(2) . . . . ?
C22 P2 C16 C17 -91.3(3) . . . . ?
C22 P2 C16 C21 83.4(3) . . . . ?
C22 C23 C24 C25 2.7(7) . . . . ?
C23 C22 C27 C26 -1.0(6) . . . . ?
C23 C24 C25 C26 -2.3(7) . . . . ?
C24 C25 C26 C27 0.3(7) . . . . ?
C25 C26 C27 C22 1.4(7) . . . . ?
C27 C22 C23 C24 -1.0(6) . . . . ?
C28 C29 C32 O2 -83.7(3) . . . . ?
C28 C29 C32 C31 33.0(4) . . . . ?
C28 C29 C32 C33 161.5(3) . . . . ?
C29 O1 B1 Re1 -165.6(2) . . . . ?
C29 O1 B1 O2 12.6(3) . . . . ?
C30 C29 C32 O2 148.3(3) . . . . ?
C30 C29 C32 C31 -95.0(3) . . . . ?
C30 C29 C32 C33 33.5(4) . . . . ?
C32 O2 B1 Re1 -172.7(2) . . . . ?
C32 O2 B1 O1 9.2(3) . . . . ?
B1 O1 C29 C28 92.7(3) . . . . ?
B1 O1 C29 C30 -148.4(3) . . . . ?
B1 O1 C29 C32 -27.2(3) . . . . ?
B1 O2 C32 C29 -25.1(3) . . . . ?
B1 O2 C32 C31 -146.8(3) . . . . ?
B1 O2 C32 C33 93.7(3) . . . . ?
C34 C35 C36 C37 -178.5(4) . . . . ?
C34 C35 C40 C39 178.1(4) . . . . ?
C35 C36 C37 C38 0.0(6) . . . . ?
C36 C35 C40 C39 -2.3(6) . . . . ?
C36 C37 C38 C39 -1.6(6) . . . . ?
C37 C38 C39 C40 1.2(6) . . . . ?
C38 C39 C40 C35 0.8(6) . . . . ?
C40 C35 C36 C37 1.9(5) . . . . ?

loop_
_exptl_oxdiff_crystal_face_indexfrac_h
_exptl_oxdiff_crystal_face_indexfrac_k
_exptl_oxdiff_crystal_face_indexfrac_l
_exptl_oxdiff_crystal_face_x
_exptl_oxdiff_crystal_face_y
_exptl_oxdiff_crystal_face_z
-0.0000 -0.0000 -0.9999 0.0096 -0.0242 -0.0077
0.0000 0.0000 0.9999 -0.0096 0.0242 0.0077
-1.0000 -0.0000 0.0001 -0.0128 -0.0229 0.0557
1.0000 0.0000 -0.0001 0.0128 0.0229 -0.0557
-0.0000 -1.0000 0.0000 0.0259 0.0074 0.0090
0.0000 1.0000 -0.0000 -0.0259 -0.0074 -0.0090
-0.0000 0.9999 -0.9999 -0.0163 -0.0316 -0.0167
0.0000 -0.9999 0.9999 0.0163 0.0316 0.0167
